data_9016606
loop_
_publ_author_name
'Schluter, J.'
'Pohl, D.'
'Gebhard, G.'

_publ_section_title
;
 The new mineral hermannroseite, CaCu(PO4,AsO4)(OH), the phosphate analogue
 of conichalcite, from Tsumeb, Namibia
;
_journal_name_full 'Neues Jahrbuch fur Mineralogie, Abhandlungen'
_journal_page_first 135
_journal_page_last 140
_journal_paper_doi 10.1127/0077-7757/2011/0186
_journal_volume 188
_journal_year 2011
_chemical_compound_source 'Tsumeb, Namibia'
_chemical_formula_sum 'As0.5 Ca Cu H O5 P0.5'
_chemical_name_mineral Hermannroseite
_space_group_IT_number 19
_symmetry_space_group_name_Hall 'P 2ac 2ab'
_symmetry_space_group_name_H-M 'P 21 21 21'
_cell_angle_alpha 90
_cell_angle_beta 90
_cell_angle_gamma 90
_cell_formula_units_Z 4
_cell_length_a 7.328
_cell_length_b 9.123
_cell_length_c 5.769
_cell_volume 385.677
_database_code_amcsd 0018396
_exptl_crystal_density_diffrn 4.092
_cod_original_formula_sum 'Ca Cu (P.5 As.5) O5 H'
_cod_database_code 9016606

loop_
_space_group_symop_operation_xyz
x,y,z
-x,1/2+y,1/2-z
1/2+x,1/2-y,-z
1/2-x,-y,1/2+z

loop_
_atom_site_label
_atom_site_fract_x
_atom_site_fract_y
_atom_site_fract_z
_atom_site_occupancy
_atom_site_U_iso_or_equiv
_atom_site_type_symbol
_atom_site_attached_hydrogens
Ca 0.62300 0.67400 0.48600 1.00000 0.04433 Ca 0
Cu 0.25200 0.49700 0.26800 1.00000 0.04433 Cu 0
P 0.62900 0.33100 0.51400 0.50000 0.04433 P 0
As 0.62900 0.33100 0.51400 0.50000 0.04433 As 0
O1 0.42100 0.45800 0.54800 1.00000 0.04433 O 0
O2 0.80300 0.45200 0.59300 1.00000 0.04433 O 0
O3 0.36500 0.75600 0.26400 1.00000 0.04433 O 0
O4 0.42100 0.73500 0.73100 1.00000 0.04433 O 0
O-H5 0.08300 0.55900 0.49000 1.00000 0.04433 O 1

loop_
_cod_changelog_entry_id
_cod_changelog_entry_author
_cod_changelog_entry_date
_cod_changelog_entry_text
1
;cod-tools version 3.8.0
Id: cif_guess_AMCSD_atom_types 9574 2023-05-10 09:00:05Z saulius
;
2023-05-10T18:57:11+03:00
;Derived atom types and hydrogen counts
from atom names that follow the AMCSD naming convention
(Wat == water, O-H == hydroxyl).
;

loop_
_cod_related_entry_id
_cod_related_entry_database
_cod_related_entry_code
1 AMCSD 0018396
